data_7015984
loop_
_publ_author_name
'Chia, Eugene Y.'
'Naeem, Saira'
'Delaude, Lionel'
'White, Andrew J. P.'
'Wilton-Ely, James D E T'

_publ_section_title
;
 Gold(i) complexes bearing mixed-donor ligands derived from
 N-heterocyclic carbenes.
;
_journal_issue 25
_journal_name_full 'Dalton transactions (Cambridge, England : 2003)'
_journal_page_first 6645
_journal_page_last 6658
_journal_paper_doi 10.1039/c0dt01613f
_journal_volume 40
_journal_year 2011
_chemical_formula_moiety 'C46 H62 Au N3 P S, F6 P'
_chemical_formula_sum 'C46 H62 Au F6 N3 P2 S'
_chemical_formula_weight 1061.95
_chemical_name_systematic
;
?
;
_space_group_IT_number 2
_symmetry_cell_setting triclinic
_symmetry_space_group_name_Hall '-P 1'
_symmetry_space_group_name_H-M 'P -1'
_atom_sites_solution_hydrogens geom
_atom_sites_solution_primary direct
_atom_sites_solution_secondary difmap
_audit_creation_method SHELXL-97
_cell_angle_alpha 105.2760(19)
_cell_angle_beta 103.2896(18)
_cell_angle_gamma 101.5936(18)
_cell_formula_units_Z 2
_cell_length_a 10.9296(2)
_cell_length_b 13.9751(3)
_cell_length_c 17.0449(3)
_cell_measurement_reflns_used 26312
_cell_measurement_temperature 173
_cell_measurement_theta_max 72.3729
_cell_measurement_theta_min 2.8142
_cell_volume 2347.48(9)
_computing_cell_refinement 'CrysAlis RED, Oxford Diffraction Ltd'
_computing_data_collection 'CrysAlis CCD, Oxford Diffraction Ltd'
_computing_data_reduction 'CrysAlis RED, Oxford Diffraction Ltd'
_computing_molecular_graphics 'Bruker SHELXTL'
_computing_publication_material 'Bruker SHELXTL'
_computing_structure_refinement 'SHELXL-97 (Sheldrick, 1997)'
_computing_structure_solution 'SHELXS-97 (Sheldrick, 1990)'
_diffrn_ambient_temperature 173
_diffrn_detector_area_resol_mean 8.2556
_diffrn_measured_fraction_theta_full 0.997
_diffrn_measured_fraction_theta_max 0.997
_diffrn_measurement_device_type 'OD Xcalibur PX Ultra'
_diffrn_measurement_method 'omega scans'
_diffrn_radiation_monochromator graphite
_diffrn_radiation_source 'Enhance Ultra (Cu) X-ray Source'
_diffrn_radiation_type CuK\a
_diffrn_radiation_wavelength 1.54184
_diffrn_reflns_av_R_equivalents 0.0309
_diffrn_reflns_av_sigmaI/netI 0.0235
_diffrn_reflns_limit_h_max 13
_diffrn_reflns_limit_h_min -13
_diffrn_reflns_limit_k_max 17
_diffrn_reflns_limit_k_min -17
_diffrn_reflns_limit_l_max 21
_diffrn_reflns_limit_l_min -20
_diffrn_reflns_number 35425
_diffrn_reflns_theta_full 72.52
_diffrn_reflns_theta_max 72.52
_diffrn_reflns_theta_min 2.82
_diffrn_standards_number 0
_exptl_absorpt_coefficient_mu 7.439
_exptl_absorpt_correction_T_max 0.636
_exptl_absorpt_correction_T_min 0.279
_exptl_absorpt_correction_type analytical
_exptl_absorpt_process_details
;
CrysAlisPro, Oxford Diffraction Ltd.,
Version 1.171.33.55 (release 05-01-2010 CrysAlis171 .NET)
(compiled Jan 5 2010,16:28:46)
Analytical numeric absorption correction using a multifaceted crystal
model based on expressions derived by R.C. Clark & J.S. Reid.
(Clark, R. C. & Reid, J. S. (1995). Acta Cryst. A51, 887-897)
;
_exptl_crystal_colour Colourless
_exptl_crystal_density_diffrn 1.502
_exptl_crystal_density_method 'not measured'
_exptl_crystal_description blocks
_exptl_crystal_F_000 1076
_exptl_crystal_size_max 0.29
_exptl_crystal_size_mid 0.22
_exptl_crystal_size_min 0.08
_refine_diff_density_max 0.571
_refine_diff_density_min -0.640
_refine_diff_density_rms 0.075
_refine_ls_extinction_coef 0.00146(5)
_refine_ls_extinction_expression Fc^*^=kFc[1+0.001xFc^2^\l^3^/sin(2\q)]^-1/4^
_refine_ls_extinction_method SHELXL
_refine_ls_goodness_of_fit_ref 1.043
_refine_ls_hydrogen_treatment constr
_refine_ls_matrix_type full
_refine_ls_number_parameters 539
_refine_ls_number_reflns 9279
_refine_ls_number_restraints 0
_refine_ls_restrained_S_all 1.043
_refine_ls_R_factor_all 0.0266
_refine_ls_R_factor_gt 0.0242
_refine_ls_shift/su_max 0.001
_refine_ls_shift/su_mean 0.000
_refine_ls_structure_factor_coef Fsqd
_refine_ls_weighting_details 'calc w=1/[\s^2^(Fo^2^)+(0.0320P)^2^+2.0405P] where P=(Fo^2^+2Fc^2^)/3'
_refine_ls_weighting_scheme calc
_refine_ls_wR_factor_gt 0.0593
_refine_ls_wR_factor_ref 0.0602
_reflns_number_gt 8743
_reflns_number_total 9279
_reflns_threshold_expression >2sigma(I)
_cod_data_source_file c0dt01613f.txt
_cod_data_source_block 3
_cod_depositor_comments
;
The following automatic conversions were performed:

'_symmetry_cell_setting' value 'Triclinic' changed to 'triclinic'
according to /home/saulius/struct/CIF-dictionaries/cif_core.dic
dictionary named 'cif_core.dic' version 2.4.1 from 2010-06-29.

Automatic conversion script
Id: cif_fix_values 1715 2011-07-08 13:25:40Z adriana 
;
_cod_original_sg_symbol_H-M P-1
_cod_database_code 7015984

loop_
_symmetry_equiv_pos_as_xyz
'x, y, z'
'-x, -y, -z'

loop_
_atom_site_label
_atom_site_type_symbol
_atom_site_fract_x
_atom_site_fract_y
_atom_site_fract_z
_atom_site_U_iso_or_equiv
_atom_site_adp_type
_atom_site_occupancy
_atom_site_symmetry_multiplicity
_atom_site_calc_flag
_atom_site_refinement_flags
_atom_site_disorder_assembly
_atom_site_disorder_group
Au Au 0.443387(9) 0.418905(7) 0.312589(6) 0.02679(5) Uani 1 1 d . . .
S1 S 0.37772(6) 0.24916(5) 0.30750(4) 0.03128(13) Uani 1 1 d . . .
C2 C 0.4105(2) 0.17271(18) 0.21998(15) 0.0244(5) Uani 1 1 d . . .
N3 N 0.5041(2) 0.18351(16) 0.18757(14) 0.0287(4) Uani 1 1 d . . .
C4 C 0.3077(2) 0.07186(19) 0.17657(16) 0.0258(5) Uani 1 1 d . . .
N5 N 0.1845(2) 0.05706(17) 0.13044(14) 0.0299(4) Uani 1 1 d . . .
C6 C 0.1221(3) -0.0477(2) 0.10168(19) 0.0386(6) Uani 1 1 d . . .
H6A H 0.0340 -0.0800 0.0670 0.046 Uiso 1 1 calc R . .
C7 C 0.2080(3) -0.0954(2) 0.13147(19) 0.0381(6) Uani 1 1 d . . .
H7A H 0.1923 -0.1674 0.1225 0.046 Uiso 1 1 calc R . .
N8 N 0.3243(2) -0.01956(16) 0.17793(14) 0.0284(4) Uani 1 1 d . . .
C9 C 0.1274(2) 0.1379(2) 0.11503(16) 0.0291(5) Uani 1 1 d . . .
C10 C 0.0344(3) 0.1617(2) 0.15547(17) 0.0346(6) Uani 1 1 d . . .
C11 C -0.0158(3) 0.2420(3) 0.14218(19) 0.0413(7) Uani 1 1 d . . .
H11A H -0.0803 0.2589 0.1681 0.050 Uiso 1 1 calc R . .
C12 C 0.0254(3) 0.2982(2) 0.09218(19) 0.0393(6) Uani 1 1 d . . .
C13 C 0.1163(3) 0.2708(2) 0.05193(18) 0.0350(6) Uani 1 1 d . . .
H13A H 0.1435 0.3080 0.0167 0.042 Uiso 1 1 calc R . .
C14 C 0.1685(2) 0.1898(2) 0.06194(16) 0.0301(5) Uani 1 1 d . . .
C15 C -0.0089(3) 0.1037(3) 0.2120(2) 0.0480(8) Uani 1 1 d . . .
H15A H -0.0647 0.1374 0.2405 0.072 Uiso 1 1 calc R . .
H15B H 0.0681 0.1036 0.2549 0.072 Uiso 1 1 calc R . .
H15C H -0.0582 0.0324 0.1773 0.072 Uiso 1 1 calc R . .
C16 C -0.0286(4) 0.3860(3) 0.0807(2) 0.0539(8) Uani 1 1 d . . .
H16A H -0.1245 0.3624 0.0622 0.081 Uiso 1 1 calc R . .
H16B H 0.0015 0.4100 0.0375 0.081 Uiso 1 1 calc R . .
H16C H 0.0018 0.4427 0.1349 0.081 Uiso 1 1 calc R . .
C17 C 0.2604(3) 0.1585(3) 0.01308(19) 0.0390(6) Uani 1 1 d . . .
H17A H 0.3500 0.1825 0.0517 0.059 Uiso 1 1 calc R . .
H17B H 0.2560 0.1895 -0.0324 0.059 Uiso 1 1 calc R . .
H17C H 0.2351 0.0831 -0.0119 0.059 Uiso 1 1 calc R . .
C18 C 0.4473(3) -0.03425(19) 0.21906(17) 0.0292(5) Uani 1 1 d . . .
C19 C 0.5309(3) -0.0553(2) 0.17049(18) 0.0352(6) Uani 1 1 d . . .
C20 C 0.6540(3) -0.0585(2) 0.2122(2) 0.0393(6) Uani 1 1 d . . .
H20A H 0.7123 -0.0737 0.1802 0.047 Uiso 1 1 calc R . .
C21 C 0.6946(3) -0.0401(2) 0.2995(2) 0.0366(6) Uani 1 1 d . . .
C22 C 0.6057(3) -0.0235(2) 0.34467(18) 0.0348(6) Uani 1 1 d . . .
H22A H 0.6315 -0.0141 0.4040 0.042 Uiso 1 1 calc R . .
C23 C 0.4803(3) -0.02005(19) 0.30633(17) 0.0305(5) Uani 1 1 d . . .
C24 C 0.4890(4) -0.0723(3) 0.0765(2) 0.0530(8) Uani 1 1 d . . .
H24A H 0.5616 -0.0822 0.0535 0.080 Uiso 1 1 calc R . .
H24B H 0.4642 -0.0120 0.0664 0.080 Uiso 1 1 calc R . .
H24C H 0.4140 -0.1338 0.0481 0.080 Uiso 1 1 calc R . .
C25 C 0.8327(3) -0.0371(3) 0.3434(2) 0.0475(7) Uani 1 1 d . . .
H25A H 0.8427 -0.1072 0.3282 0.071 Uiso 1 1 calc R . .
H25B H 0.8506 -0.0093 0.4053 0.071 Uiso 1 1 calc R . .
H25C H 0.8945 0.0070 0.3253 0.071 Uiso 1 1 calc R . .
C26 C 0.3860(3) -0.0004(2) 0.35672(19) 0.0390(6) Uani 1 1 d . . .
H26A H 0.4244 0.0020 0.4154 0.058 Uiso 1 1 calc R . .
H26B H 0.3040 -0.0561 0.3305 0.058 Uiso 1 1 calc R . .
H26C H 0.3681 0.0656 0.3571 0.058 Uiso 1 1 calc R . .
C27 C 0.6155(2) 0.2714(2) 0.22497(17) 0.0285(5) Uani 1 1 d . . .
C28 C 0.7117(3) 0.2778(3) 0.29641(19) 0.0402(6) Uani 1 1 d . . .
H28A H 0.7001 0.2268 0.3236 0.048 Uiso 1 1 calc R . .
C29 C 0.8256(3) 0.3592(3) 0.3282(2) 0.0483(8) Uani 1 1 d . . .
H29A H 0.8920 0.3635 0.3770 0.058 Uiso 1 1 calc R . .
C30 C 0.8430(3) 0.4340(2) 0.2893(2) 0.0438(7) Uani 1 1 d . . .
H30A H 0.9205 0.4900 0.3118 0.053 Uiso 1 1 calc R . .
C31 C 0.7474(3) 0.4269(2) 0.2177(2) 0.0432(7) Uani 1 1 d . . .
H31A H 0.7591 0.4779 0.1906 0.052 Uiso 1 1 calc R . .
C32 C 0.6335(3) 0.3450(2) 0.1850(2) 0.0371(6) Uani 1 1 d . . .
H32A H 0.5682 0.3398 0.1352 0.044 Uiso 1 1 calc R . .
P41 P 0.49049(6) 0.59231(4) 0.33813(4) 0.02406(12) Uani 1 1 d . . .
C42 C 0.3951(2) 0.64756(19) 0.40589(17) 0.0276(5) Uani 1 1 d . . .
H42A H 0.4487 0.6629 0.4661 0.033 Uiso 1 1 calc R . .
C43 C 0.3706(3) 0.7506(2) 0.39919(19) 0.0320(5) Uani 1 1 d . . .
H43A H 0.4545 0.8005 0.4073 0.038 Uiso 1 1 calc R . .
H43B H 0.3118 0.7389 0.3419 0.038 Uiso 1 1 calc R . .
C44 C 0.3083(3) 0.7948(2) 0.4672(2) 0.0387(6) Uani 1 1 d . . .
H44A H 0.3705 0.8115 0.5245 0.046 Uiso 1 1 calc R . .
H44B H 0.2903 0.8596 0.4613 0.046 Uiso 1 1 calc R . .
C45 C 0.1813(3) 0.7191(2) 0.4595(2) 0.0377(6) Uani 1 1 d . . .
H45A H 0.1150 0.7094 0.4055 0.045 Uiso 1 1 calc R . .
H45B H 0.1477 0.7478 0.5072 0.045 Uiso 1 1 calc R . .
C46 C 0.2021(3) 0.6149(2) 0.4613(2) 0.0370(6) Uani 1 1 d . . .
H46A H 0.1167 0.5658 0.4515 0.044 Uiso 1 1 calc R . .
H46B H 0.2592 0.6231 0.5182 0.044 Uiso 1 1 calc R . .
C47 C 0.2642(3) 0.5708(2) 0.39363(18) 0.0327(5) Uani 1 1 d . . .
H47A H 0.2042 0.5571 0.3362 0.039 Uiso 1 1 calc R . .
H47B H 0.2794 0.5046 0.3980 0.039 Uiso 1 1 calc R . .
C48 C 0.4600(3) 0.6328(2) 0.24290(17) 0.0296(5) Uani 1 1 d . . .
H48A H 0.4711 0.7090 0.2618 0.035 Uiso 1 1 calc R . .
C49 C 0.3189(3) 0.5786(3) 0.18559(19) 0.0416(7) Uani 1 1 d . . .
H49A H 0.3040 0.5029 0.1698 0.050 Uiso 1 1 calc R . .
H49B H 0.2573 0.5976 0.2174 0.050 Uiso 1 1 calc R . .
C50 C 0.2918(3) 0.6090(4) 0.1047(2) 0.0553(9) Uani 1 1 d . . .
H50A H 0.2018 0.5701 0.0677 0.066 Uiso 1 1 calc R . .
H50B H 0.2974 0.6835 0.1204 0.066 Uiso 1 1 calc R . .
C51 C 0.3882(3) 0.5873(3) 0.0556(2) 0.0509(8) Uani 1 1 d . . .
H51A H 0.3710 0.6116 0.0057 0.061 Uiso 1 1 calc R . .
H51B H 0.3767 0.5119 0.0346 0.061 Uiso 1 1 calc R . .
C52 C 0.5282(3) 0.6420(3) 0.1127(2) 0.0440(7) Uani 1 1 d . . .
H52A H 0.5901 0.6244 0.0808 0.053 Uiso 1 1 calc R . .
H52B H 0.5418 0.7176 0.1291 0.053 Uiso 1 1 calc R . .
C53 C 0.5568(3) 0.6111(3) 0.19290(18) 0.0375(6) Uani 1 1 d . . .
H53A H 0.6470 0.6500 0.2296 0.045 Uiso 1 1 calc R . .
H53B H 0.5513 0.5366 0.1768 0.045 Uiso 1 1 calc R . .
C54 C 0.6644(2) 0.65126(19) 0.40001(16) 0.0267(5) Uani 1 1 d . . .
H54A H 0.7163 0.6319 0.3601 0.032 Uiso 1 1 calc R . .
C55 C 0.7020(3) 0.6046(2) 0.4710(2) 0.0398(6) Uani 1 1 d . . .
H55A H 0.6510 0.6205 0.5113 0.048 Uiso 1 1 calc R . .
H55B H 0.6800 0.5286 0.4458 0.048 Uiso 1 1 calc R . .
C56 C 0.8479(3) 0.6474(2) 0.5189(2) 0.0411(7) Uani 1 1 d . . .
H56A H 0.8683 0.6194 0.5665 0.049 Uiso 1 1 calc R . .
H56B H 0.8987 0.6246 0.4800 0.049 Uiso 1 1 calc R . .
C57 C 0.8887(3) 0.7645(3) 0.55391(19) 0.0404(6) Uani 1 1 d . . .
H57A H 0.8450 0.7873 0.5975 0.048 Uiso 1 1 calc R . .
H57B H 0.9844 0.7898 0.5818 0.048 Uiso 1 1 calc R . .
C58 C 0.8527(3) 0.8107(2) 0.4836(2) 0.0413(7) Uani 1 1 d . . .
H58A H 0.9032 0.7937 0.4431 0.050 Uiso 1 1 calc R . .
H58B H 0.8762 0.8868 0.5085 0.050 Uiso 1 1 calc R . .
C59 C 0.7056(3) 0.7691(2) 0.4357(2) 0.0363(6) Uani 1 1 d . . .
H59A H 0.6553 0.7919 0.4750 0.044 Uiso 1 1 calc R . .
H59B H 0.6855 0.7976 0.3884 0.044 Uiso 1 1 calc R . .
P1 P 0.96679(7) 0.71203(6) 0.20177(5) 0.03422(15) Uani 1 1 d . . .
F1 F 1.0227(2) 0.62695(16) 0.23354(14) 0.0564(5) Uani 1 1 d . . .
F2 F 1.0412(2) 0.69872(17) 0.13073(14) 0.0588(5) Uani 1 1 d . . .
F3 F 1.0911(2) 0.79972(17) 0.26777(15) 0.0628(6) Uani 1 1 d . . .
F4 F 0.8918(2) 0.72367(19) 0.27180(15) 0.0630(6) Uani 1 1 d . . .
F5 F 0.8432(2) 0.62332(17) 0.13507(14) 0.0589(5) Uani 1 1 d . . .
F6 F 0.9129(3) 0.79718(18) 0.16968(15) 0.0658(6) Uani 1 1 d . . .

loop_
_atom_site_aniso_label
_atom_site_aniso_U_11
_atom_site_aniso_U_22
_atom_site_aniso_U_33
_atom_site_aniso_U_23
_atom_site_aniso_U_13
_atom_site_aniso_U_12
Au 0.02484(6) 0.02044(6) 0.03150(7) 0.00579(4) 0.00569(4) 0.00521(4)
S1 0.0361(3) 0.0199(3) 0.0349(3) 0.0051(2) 0.0146(3) 0.0018(2)
C2 0.0246(11) 0.0196(11) 0.0265(11) 0.0079(9) 0.0031(9) 0.0055(9)
N3 0.0267(10) 0.0243(10) 0.0324(11) 0.0084(9) 0.0068(9) 0.0043(8)
C4 0.0254(11) 0.0234(11) 0.0260(11) 0.0074(9) 0.0061(9) 0.0041(9)
N5 0.0261(10) 0.0257(10) 0.0306(11) 0.0062(9) 0.0034(8) 0.0015(8)
C6 0.0329(14) 0.0280(13) 0.0400(15) 0.0056(11) 0.0008(11) -0.0044(11)
C7 0.0363(14) 0.0250(13) 0.0424(15) 0.0071(11) 0.0056(12) -0.0024(11)
N8 0.0303(11) 0.0219(10) 0.0288(10) 0.0067(8) 0.0059(9) 0.0032(8)
C9 0.0242(11) 0.0304(13) 0.0259(12) 0.0053(10) 0.0009(9) 0.0055(10)
C10 0.0263(12) 0.0440(15) 0.0272(12) 0.0071(11) 0.0051(10) 0.0059(11)
C11 0.0339(14) 0.0515(18) 0.0362(15) 0.0072(13) 0.0091(12) 0.0178(13)
C12 0.0354(14) 0.0408(16) 0.0328(14) 0.0039(12) -0.0002(11) 0.0140(12)
C13 0.0325(13) 0.0362(14) 0.0309(13) 0.0094(11) 0.0019(11) 0.0084(11)
C14 0.0251(12) 0.0326(13) 0.0268(12) 0.0056(10) 0.0032(10) 0.0061(10)
C15 0.0406(16) 0.063(2) 0.0414(16) 0.0198(15) 0.0162(13) 0.0095(15)
C16 0.058(2) 0.055(2) 0.0517(19) 0.0146(16) 0.0112(16) 0.0330(17)
C17 0.0346(14) 0.0516(17) 0.0344(14) 0.0151(13) 0.0121(12) 0.0161(13)
C18 0.0317(13) 0.0217(11) 0.0331(13) 0.0102(10) 0.0079(10) 0.0052(10)
C19 0.0435(15) 0.0314(13) 0.0351(14) 0.0127(11) 0.0146(12) 0.0143(12)
C20 0.0387(15) 0.0369(15) 0.0492(17) 0.0176(13) 0.0185(13) 0.0143(12)
C21 0.0373(14) 0.0266(13) 0.0468(16) 0.0161(12) 0.0097(12) 0.0088(11)
C22 0.0427(15) 0.0257(12) 0.0338(14) 0.0111(11) 0.0074(12) 0.0074(11)
C23 0.0377(13) 0.0208(11) 0.0335(13) 0.0103(10) 0.0115(11) 0.0063(10)
C24 0.062(2) 0.071(2) 0.0376(17) 0.0204(16) 0.0218(15) 0.0318(19)
C25 0.0358(15) 0.0481(18) 0.058(2) 0.0239(16) 0.0069(14) 0.0097(13)
C26 0.0463(16) 0.0395(15) 0.0358(14) 0.0158(12) 0.0168(13) 0.0121(13)
C27 0.0255(12) 0.0266(12) 0.0318(13) 0.0054(10) 0.0117(10) 0.0053(10)
C28 0.0316(14) 0.0494(17) 0.0367(15) 0.0196(13) 0.0062(11) 0.0024(12)
C29 0.0305(14) 0.065(2) 0.0382(16) 0.0154(15) 0.0038(12) -0.0020(14)
C30 0.0319(14) 0.0396(16) 0.0493(17) 0.0026(13) 0.0168(13) -0.0024(12)
C31 0.0353(15) 0.0346(15) 0.064(2) 0.0196(14) 0.0203(14) 0.0074(12)
C32 0.0305(13) 0.0316(14) 0.0491(16) 0.0177(12) 0.0080(12) 0.0070(11)
P41 0.0227(3) 0.0200(3) 0.0279(3) 0.0072(2) 0.0054(2) 0.0057(2)
C42 0.0258(12) 0.0258(12) 0.0307(12) 0.0087(10) 0.0079(10) 0.0071(10)
C43 0.0338(13) 0.0251(12) 0.0418(15) 0.0119(11) 0.0152(11) 0.0123(10)
C44 0.0438(16) 0.0332(14) 0.0429(16) 0.0097(12) 0.0185(13) 0.0159(12)
C45 0.0380(14) 0.0420(15) 0.0399(15) 0.0140(12) 0.0186(12) 0.0173(12)
C46 0.0365(14) 0.0384(15) 0.0428(15) 0.0157(12) 0.0201(12) 0.0123(12)
C47 0.0316(13) 0.0288(13) 0.0399(14) 0.0124(11) 0.0151(11) 0.0066(11)
C48 0.0292(12) 0.0301(13) 0.0310(12) 0.0104(10) 0.0102(10) 0.0100(10)
C49 0.0278(13) 0.063(2) 0.0352(15) 0.0199(14) 0.0060(11) 0.0129(13)
C50 0.0413(17) 0.094(3) 0.0395(17) 0.0326(18) 0.0096(14) 0.0268(18)
C51 0.0499(18) 0.073(2) 0.0319(15) 0.0181(15) 0.0112(13) 0.0211(17)
C52 0.0441(16) 0.0577(19) 0.0371(15) 0.0189(14) 0.0183(13) 0.0172(15)
C53 0.0308(13) 0.0494(16) 0.0360(14) 0.0154(13) 0.0121(11) 0.0145(12)
C54 0.0230(11) 0.0261(12) 0.0294(12) 0.0086(10) 0.0061(9) 0.0064(9)
C55 0.0303(13) 0.0386(15) 0.0489(17) 0.0249(13) 0.0013(12) 0.0037(11)
C56 0.0283(13) 0.0436(16) 0.0461(16) 0.0223(14) -0.0019(12) 0.0034(12)
C57 0.0287(13) 0.0500(17) 0.0325(14) 0.0090(13) 0.0025(11) 0.0031(12)
C58 0.0333(14) 0.0337(14) 0.0476(17) 0.0132(13) 0.0023(12) 0.0003(12)
C59 0.0304(13) 0.0259(13) 0.0451(16) 0.0113(12) 0.0011(11) 0.0036(10)
P1 0.0295(3) 0.0355(3) 0.0374(4) 0.0145(3) 0.0092(3) 0.0059(3)
F1 0.0610(12) 0.0508(11) 0.0618(12) 0.0260(10) 0.0124(10) 0.0216(10)
F2 0.0597(12) 0.0606(12) 0.0626(13) 0.0215(10) 0.0347(10) 0.0096(10)
F3 0.0517(12) 0.0506(12) 0.0607(13) 0.0116(10) -0.0036(10) -0.0085(9)
F4 0.0629(13) 0.0754(15) 0.0592(12) 0.0204(11) 0.0348(11) 0.0204(11)
F5 0.0414(10) 0.0604(12) 0.0557(12) 0.0129(10) 0.0024(9) -0.0054(9)
F6 0.0814(16) 0.0597(13) 0.0659(14) 0.0305(11) 0.0148(12) 0.0354(12)

loop_
_atom_type_symbol
_atom_type_description
_atom_type_scat_dispersion_real
_atom_type_scat_dispersion_imag
_atom_type_scat_source
C C 0.0181 0.0091 'International Tables Vol C Tables 4.2.6.8 and 6.1.1.4'
H H 0.0000 0.0000 'International Tables Vol C Tables 4.2.6.8 and 6.1.1.4'
N N 0.0311 0.0180 'International Tables Vol C Tables 4.2.6.8 and 6.1.1.4'
F F 0.0727 0.0534 'International Tables Vol C Tables 4.2.6.8 and 6.1.1.4'
P P 0.2955 0.4335 'International Tables Vol C Tables 4.2.6.8 and 6.1.1.4'
S S 0.3331 0.5567 'International Tables Vol C Tables 4.2.6.8 and 6.1.1.4'
Au Au -4.4197 7.2980 'International Tables Vol C Tables 4.2.6.8 and 6.1.1.4'

loop_
_geom_angle_atom_site_label_1
_geom_angle_atom_site_label_2
_geom_angle_atom_site_label_3
_geom_angle
_geom_angle_site_symmetry_1
_geom_angle_site_symmetry_3
_geom_angle_publ_flag
P41 Au S1 169.04(2) . . ?
C2 S1 Au 107.71(8) . . ?
N3 C2 C4 114.1(2) . . ?
N3 C2 S1 133.8(2) . . ?
C4 C2 S1 112.08(17) . . ?
C2 N3 C27 121.6(2) . . ?
N8 C4 N5 108.3(2) . . ?
N8 C4 C2 125.0(2) . . ?
N5 C4 C2 126.7(2) . . ?
C4 N5 C6 108.2(2) . . ?
C4 N5 C9 125.3(2) . . ?
C6 N5 C9 126.6(2) . . ?
C7 C6 N5 107.7(2) . . ?
C6 C7 N8 106.9(2) . . ?
C4 N8 C7 108.9(2) . . ?
C4 N8 C18 124.0(2) . . ?
C7 N8 C18 127.1(2) . . ?
C14 C9 C10 122.7(3) . . ?
C14 C9 N5 119.1(2) . . ?
C10 C9 N5 118.2(2) . . ?
C11 C10 C9 117.3(3) . . ?
C11 C10 C15 121.2(3) . . ?
C9 C10 C15 121.6(3) . . ?
C12 C11 C10 122.1(3) . . ?
C13 C12 C11 118.7(3) . . ?
C13 C12 C16 120.5(3) . . ?
C11 C12 C16 120.7(3) . . ?
C12 C13 C14 121.6(3) . . ?
C9 C14 C13 117.5(2) . . ?
C9 C14 C17 122.5(3) . . ?
C13 C14 C17 119.9(3) . . ?
C19 C18 C23 123.1(3) . . ?
C19 C18 N8 117.9(2) . . ?
C23 C18 N8 118.8(2) . . ?
C20 C19 C18 117.6(3) . . ?
C20 C19 C24 121.6(3) . . ?
C18 C19 C24 120.8(3) . . ?
C19 C20 C21 121.9(3) . . ?
C20 C21 C22 118.3(3) . . ?
C20 C21 C25 120.2(3) . . ?
C22 C21 C25 121.5(3) . . ?
C21 C22 C23 122.5(3) . . ?
C22 C23 C18 116.5(2) . . ?
C22 C23 C26 121.7(3) . . ?
C18 C23 C26 121.8(3) . . ?
C32 C27 C28 120.0(3) . . ?
C32 C27 N3 119.8(2) . . ?
C28 C27 N3 119.8(2) . . ?
C27 C28 C29 119.5(3) . . ?
C30 C29 C28 120.6(3) . . ?
C31 C30 C29 119.6(3) . . ?
C30 C31 C32 120.2(3) . . ?
C27 C32 C31 120.0(3) . . ?
C48 P41 C54 108.14(12) . . ?
C48 P41 C42 108.21(12) . . ?
C54 P41 C42 106.48(12) . . ?
C48 P41 Au 115.44(9) . . ?
C54 P41 Au 108.66(8) . . ?
C42 P41 Au 109.54(8) . . ?
C47 C42 C43 109.3(2) . . ?
C47 C42 P41 113.11(18) . . ?
C43 C42 P41 115.52(18) . . ?
C44 C43 C42 109.8(2) . . ?
C45 C44 C43 111.7(2) . . ?
C44 C45 C46 111.2(2) . . ?
C45 C46 C47 111.8(2) . . ?
C46 C47 C42 110.1(2) . . ?
C53 C48 C49 110.3(2) . . ?
C53 C48 P41 111.79(19) . . ?
C49 C48 P41 110.03(19) . . ?
C50 C49 C48 111.1(3) . . ?
C51 C50 C49 111.9(3) . . ?
C50 C51 C52 110.3(3) . . ?
C53 C52 C51 111.4(3) . . ?
C52 C53 C48 111.4(2) . . ?
C59 C54 C55 110.8(2) . . ?
C59 C54 P41 114.93(18) . . ?
C55 C54 P41 110.54(17) . . ?
C56 C55 C54 111.1(2) . . ?
C57 C56 C55 111.5(3) . . ?
C58 C57 C56 111.1(2) . . ?
C57 C58 C59 111.0(2) . . ?
C54 C59 C58 110.9(2) . . ?
F3 P1 F4 90.18(13) . . ?
F3 P1 F5 179.32(15) . . ?
F4 P1 F5 90.38(13) . . ?
F3 P1 F6 89.76(13) . . ?
F4 P1 F6 91.22(13) . . ?
F5 P1 F6 90.63(13) . . ?
F3 P1 F2 90.48(13) . . ?
F4 P1 F2 179.24(14) . . ?
F5 P1 F2 88.96(12) . . ?
F6 P1 F2 89.17(13) . . ?
F3 P1 F1 89.85(12) . . ?
F4 P1 F1 89.51(13) . . ?
F5 P1 F1 89.76(12) . . ?
F6 P1 F1 179.17(14) . . ?
F2 P1 F1 90.10(12) . . ?

loop_
_geom_bond_atom_site_label_1
_geom_bond_atom_site_label_2
_geom_bond_distance
_geom_bond_site_symmetry_2
_geom_bond_publ_flag
Au P41 2.2731(6) . ?
Au S1 2.3084(6) . ?
S1 C2 1.748(3) . ?
C2 N3 1.271(3) . ?
C2 C4 1.493(3) . ?
N3 C27 1.424(3) . ?
C4 N8 1.331(3) . ?
C4 N5 1.338(3) . ?
N5 C6 1.384(4) . ?
N5 C9 1.448(4) . ?
C6 C7 1.340(5) . ?
C7 N8 1.385(3) . ?
N8 C18 1.447(3) . ?
C9 C14 1.396(4) . ?
C9 C10 1.399(4) . ?
C10 C11 1.392(5) . ?
C10 C15 1.508(4) . ?
C11 C12 1.391(5) . ?
C12 C13 1.390(4) . ?
C12 C16 1.501(4) . ?
C13 C14 1.397(4) . ?
C14 C17 1.504(4) . ?
C18 C19 1.391(4) . ?
C18 C23 1.397(4) . ?
C19 C20 1.386(4) . ?
C19 C24 1.501(4) . ?
C20 C21 1.387(5) . ?
C21 C22 1.390(4) . ?
C21 C25 1.509(4) . ?
C22 C23 1.393(4) . ?
C23 C26 1.507(4) . ?
C27 C32 1.382(4) . ?
C27 C28 1.383(4) . ?
C28 C29 1.391(4) . ?
C29 C30 1.382(5) . ?
C30 C31 1.378(5) . ?
C31 C32 1.393(4) . ?
P41 C48 1.838(3) . ?
P41 C54 1.843(3) . ?
P41 C42 1.850(3) . ?
C42 C47 1.539(4) . ?
C42 C43 1.544(4) . ?
C43 C44 1.531(4) . ?
C44 C45 1.521(4) . ?
C45 C46 1.524(4) . ?
C46 C47 1.525(4) . ?
C48 C53 1.531(4) . ?
C48 C49 1.535(4) . ?
C49 C50 1.530(4) . ?
C50 C51 1.517(5) . ?
C51 C52 1.526(5) . ?
C52 C53 1.523(4) . ?
C54 C59 1.527(4) . ?
C54 C55 1.533(4) . ?
C55 C56 1.526(4) . ?
C56 C57 1.517(5) . ?
C57 C58 1.517(4) . ?
C58 C59 1.536(4) . ?
P1 F3 1.586(2) . ?
P1 F4 1.589(2) . ?
P1 F5 1.591(2) . ?
P1 F6 1.593(2) . ?
P1 F2 1.599(2) . ?
P1 F1 1.600(2) . ?
